data_7202858
loop_
_publ_author_name
'Hu, Junping'
'Li, Yingfeng'
'Ji, Zhuoyu'
'Jiang, Guiyuan'
'Yang, Lianming'
'Hu, Wenping'
'Gao, Hongjun'
'Jiang, Lei'
'Wen, Yongqiang'
'Song, Yanlin'
'Zhu, Daoben'

_publ_section_title
;
 A non-planar organic molecule with non-volatile electrical bistability
 for nano-scale data storage
;
_journal_issue 33
_journal_name_full 'Journal of Materials Chemistry'
_journal_page_first 3530
_journal_paper_doi 10.1039/b703332j
_journal_volume 17
_journal_year 2007
_chemical_formula_sum 'C22 H17 N5 O'
_chemical_formula_weight 367.41
_chemical_melting_point 472.0(10)
_chemical_name_common '4-3, 4-dicyanophenoxy-4'-dimethylaminoazobenzene(CPMAB)'
_chemical_name_systematic '4-3, 4-dicyanophenoxy-4'-dimethylaminoazobenzene(CPMAB)'
_space_group_IT_number 61
_symmetry_cell_setting orthorhombic
_symmetry_space_group_name_Hall '-P 2ac 2ab'
_symmetry_space_group_name_H-M 'P b c a'
_atom_sites_solution_hydrogens
;
hydrogen atoms are generated by HFIX
instructions.
;
_atom_sites_solution_primary direct
_atom_sites_solution_secondary difmap
_audit_creation_method SHELXL-97
_cell_angle_alpha 90.00
_cell_angle_beta 90.00
_cell_angle_gamma 90.00
_cell_formula_units_Z 8
_cell_length_a 7.5300(15)
_cell_length_b 12.173(2)
_cell_length_c 40.996(8)
_cell_measurement_reflns_used 14285
_cell_measurement_temperature 293(2)
_cell_measurement_theta_max 25.02
_cell_measurement_theta_min 2.88
_cell_volume 3757.8(12)
_computing_cell_refinement
;
Molecular Structure Corporation (1994)
MSC/AFC Diffractometer Control Software
MSC, 3200 Research Forest Drive, The
Woodlands, TX 77381 USA.
;
_computing_data_collection
;
Molecular Structure Corporation (1994)
MSC/AFC Diffractometer Control Software
SC, 3200 Research Forest Drive, The
Woodlands, TX 77381, USA.
;
_computing_data_reduction
;
Sheldrick, G. M. (1998) SHELXS98, Program
for the Solution of Crystal Structure,
University of Gottingen, Germany.
;
_computing_molecular_graphics
;
Interactive Molecular Graphics XP, Virsion
4.2 for MSDOS (1990), Siemens Analytical
X-ray Instruments Inc., Madison, Wisconsin,
USA.
;
_computing_publication_material
;
Sheldrick, G. M. (1998) SHELXL98, Program
for the refinement of Crystal Structure,
University of Gottingen, Germany.
;
_computing_structure_refinement
;
Sheldrick, G. M. (1998) SHELXL98, Program
for the Refinement of Crystal Structure,
University of Gottingen, Germany.
;
_computing_structure_solution
;
Sheldrick, G. M. (1998) SHELXS98, Program
for the Solution of Crystal Structure,
University of Gottingen, Germany.
;
_diffrn_ambient_temperature 293(2)
_diffrn_detector_area_resol_mean '100x100 microns'
_diffrn_measured_fraction_theta_full 0.909
_diffrn_measured_fraction_theta_max 0.909
_diffrn_measurement_device_type 'Rigaku RAXIS RAPID IP'
_diffrn_measurement_method Oscillation
_diffrn_radiation_monochromator graphite
_diffrn_radiation_source 'fine-focus sealed tube'
_diffrn_radiation_type MoK\a
_diffrn_radiation_wavelength 0.71073
_diffrn_reflns_av_R_equivalents 0.0628
_diffrn_reflns_av_sigmaI/netI 0.0627
_diffrn_reflns_limit_h_max 8
_diffrn_reflns_limit_h_min -8
_diffrn_reflns_limit_k_max 14
_diffrn_reflns_limit_k_min -14
_diffrn_reflns_limit_l_max 48
_diffrn_reflns_limit_l_min -48
_diffrn_reflns_number 14285
_diffrn_reflns_theta_full 25.02
_diffrn_reflns_theta_max 25.02
_diffrn_reflns_theta_min 2.88
_exptl_absorpt_coefficient_mu 0.084
_exptl_absorpt_correction_T_max 0.983
_exptl_absorpt_correction_T_min 0.955
_exptl_absorpt_correction_type empirical
_exptl_absorpt_process_details
;
HIGASHI, T. (1995). Abscor-Empirical
Absorption
Correction based on Fourier Series
Approximation.Rigaku Corporation,Tokyo,
Japan.
;
_exptl_crystal_colour Red
_exptl_crystal_density_diffrn 1.299
_exptl_crystal_density_method 'not measured'
_exptl_crystal_description Block
_exptl_crystal_F_000 1536
_exptl_crystal_size_max 0.55
_exptl_crystal_size_mid 0.20
_exptl_crystal_size_min 0.20
_refine_diff_density_max 0.152
_refine_diff_density_min -0.143
_refine_diff_density_rms 0.037
_refine_ls_extinction_coef 0.0079(8)
_refine_ls_extinction_expression Fc^*^=kFc[1+0.001xFc^2^\l^3^/sin(2\q)]^-1/4^
_refine_ls_extinction_method SHELXL
_refine_ls_goodness_of_fit_ref 0.960
_refine_ls_hydrogen_treatment
;
hydrogen coordinates ride on the coordinates
of the previous atom, the isotropic U values
are 1.2 OR 1.5 time over the U values of the
previous atom.
;
_refine_ls_matrix_type full
_refine_ls_number_parameters 254
_refine_ls_number_reflns 3010
_refine_ls_number_restraints 0
_refine_ls_restrained_S_all 0.960
_refine_ls_R_factor_all 0.0939
_refine_ls_R_factor_gt 0.0476
_refine_ls_shift/su_max 0.001
_refine_ls_shift/su_mean 0.000
_refine_ls_structure_factor_coef Fsqd
_refine_ls_weighting_details 'calc w=1/[\s^2^(Fo^2^)+(0.0602P)^2^+0.0000P] where P=(Fo^2^+2Fc^2^)/3'
_refine_ls_weighting_scheme calc
_refine_ls_wR_factor_gt 0.1148
_refine_ls_wR_factor_ref 0.1331
_reflns_number_gt 1626
_reflns_number_total 3010
_reflns_threshold_expression >2sigma(I)
_cod_data_source_file b703332j.txt
_cod_data_source_block CPMAB
_cod_depositor_comments
;
The following automatic conversions were performed:
'_symmetry_cell_setting' value 'Orthorhombic' changed to 'orthorhombic'
according to '/home/saulius/struct/CIF-dictionaries/cif_core.dic'
dictionary named 'cif_core.dic' version 2.4.1 from
2010-06-29.

'_exptl_absorpt_correction_type' value 'Empirical' changed to
'empirical' according to
'/home/saulius/struct/CIF-dictionaries/cif_core.dic' dictionary named
'cif_core.dic' version 2.4.1 from 2010-06-29.

Automatic conversion script
Id: cif_fix_enum 1527 2010-12-29 10:47:43Z saulius

'_chemical_melting_point' value '471~473' was changed to '472.0(10)'
- the average value was taken and precision was estimated.

Adriana Da\<skevi\<c, 2011-06-14
;
_cod_original_cell_volume 3757.8(13)
_cod_original_sg_symbol_H-M Pbca
_cod_database_code 7202858

loop_
_symmetry_equiv_pos_as_xyz
'x, y, z'
'-x+1/2, -y, z+1/2'
'-x, y+1/2, -z+1/2'
'x+1/2, -y+1/2, -z'
'-x, -y, -z'
'x-1/2, y, -z-1/2'
'x, -y-1/2, z-1/2'
'-x-1/2, y-1/2, z'

loop_
_atom_site_label
_atom_site_type_symbol
_atom_site_fract_x
_atom_site_fract_y
_atom_site_fract_z
_atom_site_U_iso_or_equiv
_atom_site_adp_type
_atom_site_occupancy
_atom_site_symmetry_multiplicity
_atom_site_calc_flag
_atom_site_refinement_flags
_atom_site_disorder_assembly
_atom_site_disorder_group
O O 0.5819(3) 0.62049(14) 0.07760(4) 0.0673(6) Uani 1 1 d . . .
N1 N 0.6966(3) 0.59954(18) -0.05671(4) 0.0579(6) Uani 1 1 d . . .
N2 N 0.7941(3) 0.52016(19) -0.06556(5) 0.0614(6) Uani 1 1 d . . .
N3 N 0.8655(3) 0.4167(2) -0.19758(5) 0.0718(7) Uani 1 1 d . . .
N4 N 0.8135(4) 1.0006(2) 0.18817(6) 0.0886(9) Uani 1 1 d . . .
N5 N 0.4914(4) 0.7566(2) 0.21152(5) 0.0880(8) Uani 1 1 d . . .
C1 C 0.6272(3) 0.7046(2) 0.09794(5) 0.0505(6) Uani 1 1 d . . .
C2 C 0.7360(3) 0.7915(2) 0.08928(5) 0.0529(6) Uani 1 1 d . . .
H2 H 0.7784 0.7976 0.0681 0.064 Uiso 1 1 calc R . .
C3 C 0.7812(3) 0.8691(2) 0.11245(5) 0.0549(7) Uani 1 1 d . . .
H3 H 0.8538 0.9279 0.1067 0.066 Uiso 1 1 calc R . .
C4 C 0.7190(3) 0.8601(2) 0.14422(5) 0.0515(6) Uani 1 1 d . . .
C5 C 0.6087(3) 0.7725(2) 0.15253(5) 0.0516(6) Uani 1 1 d . . .
C6 C 0.5621(3) 0.6944(2) 0.12940(5) 0.0520(6) Uani 1 1 d . . .
H6 H 0.4883 0.6360 0.1349 0.062 Uiso 1 1 calc R . .
C7 C 0.6246(4) 0.6242(2) 0.04430(6) 0.0555(7) Uani 1 1 d . . .
C8 C 0.7355(4) 0.5438(2) 0.03264(6) 0.0640(7) Uani 1 1 d . . .
H8 H 0.7928 0.4963 0.0470 0.077 Uiso 1 1 calc R . .
C9 C 0.7609(4) 0.5342(2) -0.00045(6) 0.0614(7) Uani 1 1 d . . .
H9 H 0.8326 0.4782 -0.0085 0.074 Uiso 1 1 calc R . .
C10 C 0.6813(3) 0.6064(2) -0.02187(5) 0.0522(7) Uani 1 1 d . . .
C11 C 0.5764(4) 0.6894(2) -0.00950(6) 0.0676(8) Uani 1 1 d . . .
H11 H 0.5251 0.7402 -0.0236 0.081 Uiso 1 1 calc R . .
C12 C 0.5470(4) 0.6976(2) 0.02366(6) 0.0668(8) Uani 1 1 d . . .
H12 H 0.4746 0.7530 0.0319 0.080 Uiso 1 1 calc R . .
C13 C 0.8110(3) 0.5032(2) -0.09932(6) 0.0570(7) Uani 1 1 d . . .
C14 C 0.9031(4) 0.4100(2) -0.10864(6) 0.0688(8) Uani 1 1 d . . .
H14 H 0.9532 0.3656 -0.0926 0.083 Uiso 1 1 calc R . .
C15 C 0.9227(4) 0.3808(2) -0.14080(6) 0.0696(8) Uani 1 1 d . . .
H15 H 0.9854 0.3174 -0.1461 0.083 Uiso 1 1 calc R . .
C16 C 0.8498(3) 0.4450(2) -0.16574(6) 0.0577(7) Uani 1 1 d . . .
C17 C 0.7590(4) 0.5416(2) -0.15610(6) 0.0615(7) Uani 1 1 d . . .
H17 H 0.7099 0.5869 -0.1720 0.074 Uiso 1 1 calc R . .
C18 C 0.7419(3) 0.5699(2) -0.12381(6) 0.0568(7) Uani 1 1 d . . .
H18 H 0.6834 0.6346 -0.1182 0.068 Uiso 1 1 calc R . .
C19 C 0.7703(4) 0.9390(2) 0.16860(6) 0.0639(8) Uani 1 1 d . . .
C20 C 0.5431(4) 0.7622(2) 0.18548(6) 0.0625(7) Uani 1 1 d . . .
C21 C 0.7822(4) 0.4802(3) -0.22339(6) 0.0904(11) Uani 1 1 d . . .
H21A H 0.8086 0.4472 -0.2441 0.136 Uiso 1 1 calc R . .
H21B H 0.8271 0.5540 -0.2230 0.136 Uiso 1 1 calc R . .
H21C H 0.6560 0.4812 -0.2201 0.136 Uiso 1 1 calc R . .
C22 C 0.9637(5) 0.3193(3) -0.20733(6) 0.0933(11) Uani 1 1 d . . .
H22A H 0.9609 0.3124 -0.2307 0.140 Uiso 1 1 calc R . .
H22B H 0.9105 0.2555 -0.1976 0.140 Uiso 1 1 calc R . .
H22C H 1.0846 0.3256 -0.2002 0.140 Uiso 1 1 calc R . .

loop_
_atom_site_aniso_label
_atom_site_aniso_U_11
_atom_site_aniso_U_22
_atom_site_aniso_U_33
_atom_site_aniso_U_23
_atom_site_aniso_U_13
_atom_site_aniso_U_12
O 0.0909(15) 0.0630(12) 0.0479(10) -0.0120(9) 0.0135(9) -0.0186(10)
N1 0.0623(15) 0.0649(14) 0.0466(12) -0.0086(10) -0.0019(10) -0.0004(12)
N2 0.0634(15) 0.0729(15) 0.0481(12) -0.0086(11) 0.0016(10) 0.0017(13)
N3 0.0807(18) 0.0922(17) 0.0426(12) -0.0126(12) 0.0054(11) -0.0111(14)
N4 0.106(2) 0.0922(19) 0.0672(16) -0.0233(15) -0.0076(15) -0.0061(16)
N5 0.110(2) 0.104(2) 0.0501(14) 0.0020(13) 0.0182(14) 0.0092(17)
C1 0.0603(17) 0.0497(15) 0.0415(13) -0.0040(11) 0.0023(11) 0.0014(14)
C2 0.0658(17) 0.0547(15) 0.0384(12) 0.0017(12) 0.0065(11) 0.0005(13)
C3 0.0614(18) 0.0563(16) 0.0470(14) 0.0020(12) 0.0007(12) -0.0084(13)
C4 0.0574(17) 0.0555(16) 0.0416(13) -0.0031(12) -0.0030(11) 0.0001(13)
C5 0.0548(16) 0.0602(16) 0.0396(13) 0.0020(12) 0.0024(11) 0.0082(13)
C6 0.0551(16) 0.0562(15) 0.0448(13) -0.0022(12) 0.0055(11) -0.0034(13)
C7 0.0635(18) 0.0599(16) 0.0433(14) -0.0087(13) 0.0059(12) -0.0102(14)
C8 0.081(2) 0.0626(18) 0.0486(15) 0.0028(14) 0.0046(14) 0.0062(15)
C9 0.070(2) 0.0619(19) 0.0525(15) -0.0030(14) 0.0103(14) 0.0082(15)
C10 0.0548(17) 0.0582(17) 0.0435(13) -0.0067(12) -0.0018(11) -0.0034(13)
C11 0.077(2) 0.0725(18) 0.0537(16) -0.0116(14) -0.0115(14) 0.0156(16)
C12 0.0677(19) 0.0771(19) 0.0555(15) -0.0162(15) -0.0027(13) 0.0205(16)
C13 0.0579(18) 0.0715(18) 0.0414(13) -0.0043(13) 0.0006(12) -0.0034(14)
C14 0.073(2) 0.085(2) 0.0484(16) -0.0015(14) 0.0017(13) 0.0202(17)
C15 0.075(2) 0.082(2) 0.0515(16) -0.0054(15) 0.0067(14) 0.0073(17)
C16 0.0572(18) 0.0741(19) 0.0417(14) -0.0066(14) 0.0092(12) -0.0144(14)
C17 0.0623(18) 0.078(2) 0.0439(14) 0.0074(14) 0.0001(12) -0.0084(15)
C18 0.0530(16) 0.0626(17) 0.0549(15) -0.0020(13) 0.0049(12) -0.0018(13)
C19 0.071(2) 0.0675(18) 0.0528(15) -0.0031(15) -0.0010(14) -0.0011(15)
C20 0.0716(19) 0.0716(19) 0.0443(15) 0.0007(13) 0.0051(13) 0.0062(15)
C21 0.114(3) 0.110(3) 0.0465(15) -0.0021(17) -0.0044(17) -0.025(2)
C22 0.100(3) 0.115(3) 0.0653(19) -0.0302(19) 0.0163(17) -0.006(2)

loop_
_atom_type_symbol
_atom_type_description
_atom_type_scat_dispersion_real
_atom_type_scat_dispersion_imag
_atom_type_scat_source
C C 0.0033 0.0016 'International Tables Vol C Tables 4.2.6.8 and 6.1.1.4'
H H 0.0000 0.0000 'International Tables Vol C Tables 4.2.6.8 and 6.1.1.4'
N N 0.0061 0.0033 'International Tables Vol C Tables 4.2.6.8 and 6.1.1.4'
O O 0.0106 0.0060 'International Tables Vol C Tables 4.2.6.8 and 6.1.1.4'

loop_
_geom_angle_atom_site_label_1
_geom_angle_atom_site_label_2
_geom_angle_atom_site_label_3
_geom_angle
_geom_angle_site_symmetry_1
_geom_angle_site_symmetry_3
_geom_angle_publ_flag
C1 O C7 120.90(18) . . ?
N2 N1 C10 112.1(2) . . ?
N1 N2 C13 116.6(2) . . ?
C16 N3 C22 121.1(2) . . ?
C16 N3 C21 122.0(3) . . ?
C22 N3 C21 116.9(2) . . ?
O C1 C2 124.4(2) . . ?
O C1 C6 114.4(2) . . ?
C2 C1 C6 121.1(2) . . ?
C3 C2 C1 119.5(2) . . ?
C2 C3 C4 120.5(2) . . ?
C3 C4 C5 119.4(2) . . ?
C3 C4 C19 120.5(2) . . ?
C5 C4 C19 120.1(2) . . ?
C6 C5 C4 120.5(2) . . ?
C6 C5 C20 119.5(2) . . ?
C4 C5 C20 119.9(2) . . ?
C1 C6 C5 119.0(2) . . ?
C12 C7 C8 120.8(2) . . ?
C12 C7 O 121.8(2) . . ?
C8 C7 O 117.1(2) . . ?
C7 C8 C9 119.3(2) . . ?
C8 C9 C10 120.9(2) . . ?
C9 C10 C11 118.8(2) . . ?
C9 C10 N1 124.2(2) . . ?
C11 C10 N1 117.0(2) . . ?
C12 C11 C10 120.4(2) . . ?
C7 C12 C11 119.7(2) . . ?
C14 C13 C18 117.8(2) . . ?
C14 C13 N2 116.0(2) . . ?
C18 C13 N2 126.2(2) . . ?
C15 C14 C13 122.1(2) . . ?
C14 C15 C16 121.0(3) . . ?
N3 C16 C15 121.9(3) . . ?
N3 C16 C17 121.4(2) . . ?
C15 C16 C17 116.7(2) . . ?
C18 C17 C16 121.5(2) . . ?
C17 C18 C13 120.9(3) . . ?
N4 C19 C4 178.8(3) . . ?
N5 C20 C5 178.4(3) . . ?

loop_
_geom_bond_atom_site_label_1
_geom_bond_atom_site_label_2
_geom_bond_distance
_geom_bond_site_symmetry_2
_geom_bond_publ_flag
O C1 1.364(3) . ?
O C7 1.403(3) . ?
N1 N2 1.267(3) . ?
N1 C10 1.435(3) . ?
N2 C13 1.405(3) . ?
N3 C16 1.355(3) . ?
N3 C22 1.454(4) . ?
N3 C21 1.452(3) . ?
N4 C19 1.145(3) . ?
N5 C20 1.138(3) . ?
C1 C2 1.385(3) . ?
C1 C6 1.386(3) . ?
C2 C3 1.382(3) . ?
C3 C4 1.389(3) . ?
C4 C5 1.393(3) . ?
C4 C19 1.439(4) . ?
C5 C6 1.388(3) . ?
C5 C20 1.444(3) . ?
C7 C12 1.363(3) . ?
C7 C8 1.372(3) . ?
C8 C9 1.375(3) . ?
C9 C10 1.379(3) . ?
C10 C11 1.380(3) . ?
C11 C12 1.381(3) . ?
C13 C14 1.384(3) . ?
C13 C18 1.392(3) . ?
C14 C15 1.373(3) . ?
C15 C16 1.399(3) . ?
C16 C17 1.417(4) . ?
C17 C18 1.374(3) . ?

loop_
_geom_torsion_atom_site_label_1
_geom_torsion_atom_site_label_2
_geom_torsion_atom_site_label_3
_geom_torsion_atom_site_label_4
_geom_torsion
_geom_torsion_site_symmetry_1
_geom_torsion_site_symmetry_2
_geom_torsion_site_symmetry_3
_geom_torsion_site_symmetry_4
_geom_torsion_publ_flag
C10 N1 N2 C13 177.1(2) . . . . ?
C7 O C1 C2 -8.8(4) . . . . ?
C7 O C1 C6 174.3(2) . . . . ?
O C1 C2 C3 -176.4(2) . . . . ?
C6 C1 C2 C3 0.3(4) . . . . ?
C1 C2 C3 C4 0.3(4) . . . . ?
C2 C3 C4 C5 -0.7(4) . . . . ?
C2 C3 C4 C19 178.1(2) . . . . ?
C3 C4 C5 C6 0.5(4) . . . . ?
C19 C4 C5 C6 -178.3(2) . . . . ?
C3 C4 C5 C20 -180.0(2) . . . . ?
C19 C4 C5 C20 1.2(4) . . . . ?
O C1 C6 C5 176.5(2) . . . . ?
C2 C1 C6 C5 -0.5(4) . . . . ?
C4 C5 C6 C1 0.1(4) . . . . ?
C20 C5 C6 C1 -179.4(2) . . . . ?
C1 O C7 C12 -67.8(3) . . . . ?
C1 O C7 C8 118.3(3) . . . . ?
C12 C7 C8 C9 -3.4(4) . . . . ?
O C7 C8 C9 170.7(2) . . . . ?
C7 C8 C9 C10 2.2(4) . . . . ?
C8 C9 C10 C11 0.5(4) . . . . ?
C8 C9 C10 N1 -177.8(2) . . . . ?
N2 N1 C10 C9 -1.0(3) . . . . ?
N2 N1 C10 C11 -179.3(2) . . . . ?
C9 C10 C11 C12 -2.2(4) . . . . ?
N1 C10 C11 C12 176.3(2) . . . . ?
C8 C7 C12 C11 1.7(4) . . . . ?
O C7 C12 C11 -172.0(2) . . . . ?
C10 C11 C12 C7 1.1(4) . . . . ?
N1 N2 C13 C14 -173.8(2) . . . . ?
N1 N2 C13 C18 5.1(4) . . . . ?
C18 C13 C14 C15 -2.0(4) . . . . ?
N2 C13 C14 C15 177.1(2) . . . . ?
C13 C14 C15 C16 0.1(4) . . . . ?
C22 N3 C16 C15 -1.7(4) . . . . ?
C21 N3 C16 C15 176.8(3) . . . . ?
C22 N3 C16 C17 178.0(3) . . . . ?
C21 N3 C16 C17 -3.5(4) . . . . ?
C14 C15 C16 N3 -179.0(2) . . . . ?
C14 C15 C16 C17 1.3(4) . . . . ?
N3 C16 C17 C18 179.5(2) . . . . ?
C15 C16 C17 C18 -0.8(4) . . . . ?
C16 C17 C18 C13 -1.1(4) . . . . ?
C14 C13 C18 C17 2.5(4) . . . . ?
N2 C13 C18 C17 -176.5(2) . . . . ?
C3 C4 C19 N4 -96(15) . . . . ?
C5 C4 C19 N4 83(15) . . . . ?
C6 C5 C20 N5 -149(12) . . . . ?
C4 C5 C20 N5 32(12) . . . . ?

loop_
_cod_related_entry_id
_cod_related_entry_database
_cod_related_entry_code
1 ChemSpider 21190111
